data_2241606
loop_
_publ_author_name
'Ibragimov, Aziz B.'
'Zakirov, Bakhtiyar S.'
'Ashurov, Jamshid M.'

_publ_section_title
;
 Crystal structure of
 <i>trans</i>-bis(diethanolamine-\k^3^<i>O</i>,<i>N</i>,<i>O</i>')manganese(II)
 bis(3-aminobenzoate)
;
_journal_coeditor_code WM5277
_journal_issue 4
_journal_name_full 'Acta Crystallographica Section E'
_journal_page_first 502
_journal_page_last 504
_journal_paper_doi 10.1107/S2056989016004072
_journal_volume 72
_journal_year 2016
_chemical_formula_iupac '[Mn (C4 H11 N1 O2)2] (C7 H6 N O2)2'
_chemical_formula_moiety 'C8 H22 Mn N2 O4 2+, 2(C7 H6 N O2 -)'
_chemical_formula_sum 'C22 H34 Mn N4 O8'
_chemical_formula_weight 537.47
_chemical_name_systematic
;
<i>trans</i>-Bis(diethanolamine-\k^3^<i>O</i>,<i>N</i>,<i>O</i>')manganese(II)
bis(3-aminobenzoate)
;
_space_group_crystal_system orthorhombic
_space_group_IT_number 61
_space_group_name_Hall '-P 2ac 2ab'
_space_group_name_H-M_alt 'P b c a'
_symmetry_space_group_name_Hall '-P 2ac 2ab'
_symmetry_space_group_name_H-M 'P b c a'
_atom_sites_solution_hydrogens mixed
_atom_sites_solution_primary direct
_atom_sites_solution_secondary difmap
_audit_creation_method SHELXL-97
_cell_angle_alpha 90
_cell_angle_beta 90
_cell_angle_gamma 90
_cell_formula_units_Z 4
_cell_length_a 10.6120(4)
_cell_length_b 10.8219(4)
_cell_length_c 21.7591(8)
_cell_measurement_reflns_used 1995
_cell_measurement_temperature 293(2)
_cell_measurement_theta_max 74.9640
_cell_measurement_theta_min 4.0510
_cell_volume 2498.86(16)
_computing_cell_refinement
;
CrysAlis PRO (Oxford Diffraction, 2009)
;
_computing_data_collection
;
CrysAlis PRO (Oxford Diffraction, 2009)
;
_computing_data_reduction
;
CrysAlis PRO (Oxford Diffraction, 2009)
;
_computing_molecular_graphics
;
XP in SHELXTL (Sheldrick, 2008) and Mercury (Macrae <i>et al.</i>,
2006)
;
_computing_publication_material
;
SHELXTL (Sheldrick, 2008)
;
_computing_structure_refinement
;
SHELXL2014 (Sheldrick, 2015)
;
_computing_structure_solution
;
SHELXS97 (Sheldrick, 2008)
;
_diffrn_ambient_temperature 293(2)
_diffrn_detector_area_resol_mean 10.2576
_diffrn_measured_fraction_theta_full 1.000
_diffrn_measured_fraction_theta_max 0.987
_diffrn_measurement_device_type 'Oxford Diffraction Xcalibur Ruby'
_diffrn_measurement_method '\w scans'
_diffrn_radiation_type CuK\a
_diffrn_radiation_wavelength 1.54184
_diffrn_reflns_av_R_equivalents 0.0557
_diffrn_reflns_limit_h_max 11
_diffrn_reflns_limit_h_min -13
_diffrn_reflns_limit_k_max 13
_diffrn_reflns_limit_k_min -10
_diffrn_reflns_limit_l_max 27
_diffrn_reflns_limit_l_min -23
_diffrn_reflns_number 10631
_diffrn_reflns_theta_full 67.684
_diffrn_reflns_theta_max 76.258
_diffrn_reflns_theta_min 4.063
_exptl_absorpt_coefficient_mu 4.758
_exptl_absorpt_correction_T_max 1.00000
_exptl_absorpt_correction_T_min 0.93207
_exptl_absorpt_correction_type multi-scan
_exptl_absorpt_process_details
;
(<i>CrysAlis PRO</i>; Oxford Diffraction, 2009)
;
_exptl_crystal_colour pink
_exptl_crystal_density_diffrn 1.429
_exptl_crystal_description block
_exptl_crystal_F_000 1132
_exptl_crystal_size_max 0.32
_exptl_crystal_size_mid 0.20
_exptl_crystal_size_min 0.18
_refine_diff_density_max 0.372
_refine_diff_density_min -0.222
_refine_ls_extinction_method none
_refine_ls_goodness_of_fit_ref 1.056
_refine_ls_hydrogen_treatment mixed
_refine_ls_matrix_type full
_refine_ls_number_parameters 180
_refine_ls_number_reflns 2589
_refine_ls_number_restraints 3
_refine_ls_restrained_S_all 1.056
_refine_ls_R_factor_all 0.0736
_refine_ls_R_factor_gt 0.0445
_refine_ls_shift/su_max 0.000
_refine_ls_shift/su_mean 0.000
_refine_ls_structure_factor_coef Fsqd
_refine_ls_weighting_details 'w=1/[\s^2^(Fo^2^)+(0.0511P)^2^+0.8708P] where P=(Fo^2^+2Fc^2^)/3'
_refine_ls_weighting_scheme calc
_refine_ls_wR_factor_gt 0.1108
_refine_ls_wR_factor_ref 0.1359
_reflns_number_gt 1740
_reflns_number_total 2589
_reflns_threshold_expression 'I > 2\s(I)'
_cod_data_source_file wm5277sup1.cif
_cod_data_source_block I
_cod_original_cell_volume 2498.86(15)
_cod_database_code 2241606
_shelx_space_group_comment
;
The symmetry employed for this shelxl refinement is uniquely defined
by the following loop, which should always be used as a source of
symmetry information in preference to the above space-group names.
They are only intended as comments.
;

loop_
_space_group_symop_operation_xyz
'x, y, z'
'-x+1/2, -y, z+1/2'
'-x, y+1/2, -z+1/2'
'x+1/2, -y+1/2, -z'
'-x, -y, -z'
'x-1/2, y, -z-1/2'
'x, -y-1/2, z-1/2'
'-x-1/2, y-1/2, z'

loop_
_atom_site_type_symbol
_atom_site_label
_atom_site_fract_x
_atom_site_fract_y
_atom_site_fract_z
_atom_site_U_iso_or_equiv
_atom_site_adp_type
_atom_site_calc_flag
_atom_site_occupancy
Mn Mn1 0.5000 0.5000 0.5000 0.04895(19) Uani d 1
O O4 0.3260(2) 0.5819(2) 0.52055(10) 0.0539(5) Uani d 1
O O3 0.5434(2) 0.4939(2) 0.59247(10) 0.0565(5) Uani d 1
O O1 0.7755(2) 0.5192(2) 0.62224(11) 0.0632(6) Uani d 1
O O2 0.8300(3) 0.3560(3) 0.56693(12) 0.0734(7) Uani d 1
N N2 0.4066(3) 0.3381(2) 0.52171(12) 0.0512(6) Uani d 1
C C1 0.9619(3) 0.4152(3) 0.64986(13) 0.0518(7) Uani d 1
C C2 0.9990(3) 0.5096(3) 0.68864(13) 0.0516(6) Uani d 1
H H2A 0.9520 0.5821 0.6899 0.062 Uiso calc 1
N N1 1.1449(4) 0.5979(4) 0.76146(16) 0.0793(10) Uani d 1
C C7 0.8479(3) 0.4310(3) 0.60979(14) 0.0547(7) Uani d 1
C C3 1.1051(3) 0.4986(4) 0.72582(13) 0.0566(7) Uani d 1
C C6 1.0307(3) 0.3059(4) 0.64803(16) 0.0617(8) Uani d 1
H H6 1.0069 0.2422 0.6218 0.074 Uiso calc 1
C C4 1.1723(3) 0.3888(4) 0.72398(15) 0.0659(9) Uani d 1
H H4A 1.2432 0.3795 0.7487 0.079 Uiso calc 1
C C11 0.2710(3) 0.3669(3) 0.53064(17) 0.0618(8) Uani d 1
H H11A 0.2348 0.3081 0.5592 0.074 Uiso calc 1
H H11B 0.2272 0.3586 0.4917 0.074 Uiso calc 1
C C5 1.1356(3) 0.2928(4) 0.68595(16) 0.0682(9) Uani d 1
H H5 1.1811 0.2193 0.6857 0.082 Uiso calc 1
C C10 0.2524(4) 0.4967(3) 0.55517(17) 0.0657(9) Uani d 1
H H10A 0.1640 0.5191 0.5525 0.079 Uiso calc 1
H H10B 0.2772 0.4999 0.5980 0.079 Uiso calc 1
C C9 0.4717(4) 0.2849(3) 0.57585(18) 0.0690(10) Uani d 1
H H9A 0.5494 0.2457 0.5628 0.083 Uiso calc 1
H H9B 0.4187 0.2222 0.5944 0.083 Uiso calc 1
C C8 0.5008(4) 0.3832(4) 0.62248(16) 0.0724(10) Uani d 1
H H8A 0.4259 0.4010 0.6464 0.087 Uiso calc 1
H H8B 0.5656 0.3537 0.6503 0.087 Uiso calc 1
H H4 0.276(5) 0.606(5) 0.484(2) 0.099(15) Uiso d 1
H H2 0.429(4) 0.278(3) 0.4912(14) 0.071(11) Uiso d 1
H H3 0.628(6) 0.501(5) 0.600(3) 0.109(18) Uiso d 1
H H1A 1.196(5) 0.571(6) 0.7962(18) 0.13(2) Uiso d 1
H H1B 1.087(6) 0.664(5) 0.771(3) 0.18(3) Uiso d 1

loop_
_atom_site_aniso_label
_atom_site_aniso_U_11
_atom_site_aniso_U_22
_atom_site_aniso_U_33
_atom_site_aniso_U_12
_atom_site_aniso_U_13
_atom_site_aniso_U_23
Mn1 0.0487(3) 0.0479(3) 0.0503(3) -0.0033(3) -0.0032(3) -0.0027(3)
O4 0.0536(11) 0.0496(11) 0.0586(12) 0.0035(10) -0.0011(10) -0.0037(10)
O3 0.0553(12) 0.0658(14) 0.0485(10) -0.0038(11) -0.0093(9) -0.0029(11)
O1 0.0529(12) 0.0758(16) 0.0608(12) 0.0082(11) -0.0109(10) -0.0144(12)
O2 0.0762(16) 0.0790(17) 0.0650(14) 0.0167(14) -0.0226(12) -0.0215(13)
N2 0.0540(14) 0.0457(13) 0.0539(13) -0.0065(11) 0.0018(11) -0.0061(11)
C1 0.0494(15) 0.0631(18) 0.0429(13) -0.0042(14) 0.0023(12) 0.0026(14)
C2 0.0465(14) 0.0632(17) 0.0452(13) -0.0017(14) 0.0025(11) 0.0061(14)
N1 0.077(2) 0.094(3) 0.0674(19) -0.014(2) -0.0126(16) -0.0015(19)
C7 0.0504(16) 0.064(2) 0.0496(16) -0.0016(15) -0.0012(12) -0.0024(14)
C3 0.0520(16) 0.073(2) 0.0448(13) -0.0117(16) 0.0003(12) 0.0032(16)
C6 0.067(2) 0.065(2) 0.0535(16) 0.0017(17) -0.0015(14) -0.0011(16)
C4 0.0520(17) 0.094(3) 0.0522(17) 0.0043(19) -0.0040(14) 0.0079(18)
C11 0.0559(19) 0.0569(18) 0.073(2) -0.0107(15) 0.0060(15) -0.0005(16)
C5 0.063(2) 0.079(2) 0.0622(19) 0.0150(18) -0.0014(15) 0.0056(18)
C10 0.0606(19) 0.066(2) 0.071(2) 0.0055(18) 0.0172(16) 0.0018(19)
C9 0.077(2) 0.0563(19) 0.074(2) -0.0046(17) -0.0092(18) 0.0154(17)
C8 0.076(2) 0.088(3) 0.0533(18) -0.014(2) -0.0086(17) 0.0136(19)

loop_
_atom_type_symbol
_atom_type_description
_atom_type_scat_dispersion_real
_atom_type_scat_dispersion_imag
_atom_type_scat_source
C C 0.0181 0.0091 'International Tables Vol C Tables 4.2.6.8 and 6.1.1.4'
H H 0.0000 0.0000 'International Tables Vol C Tables 4.2.6.8 and 6.1.1.4'
N N 0.0311 0.0180 'International Tables Vol C Tables 4.2.6.8 and 6.1.1.4'
O O 0.0492 0.0322 'International Tables Vol C Tables 4.2.6.8 and 6.1.1.4'
Mn Mn -0.5299 2.8052 'International Tables Vol C Tables 4.2.6.8 and 6.1.1.4'

loop_
_geom_angle_atom_site_label_1
_geom_angle_atom_site_label_2
_geom_angle_atom_site_label_3
_geom_angle_site_symmetry_1
_geom_angle_site_symmetry_3
_geom_angle
O3 Mn1 O3 5_666 . 180.00(14)
O3 Mn1 N2 5_666 . 98.21(10)
O3 Mn1 N2 . . 81.79(10)
O3 Mn1 N2 5_666 5_666 81.79(10)
O3 Mn1 N2 . 5_666 98.21(10)
N2 Mn1 N2 . 5_666 180.0
O3 Mn1 O4 5_666 . 89.88(9)
O3 Mn1 O4 . . 90.12(9)
N2 Mn1 O4 . . 83.54(10)
N2 Mn1 O4 5_666 . 96.46(10)
O3 Mn1 O4 5_666 5_666 90.11(9)
O3 Mn1 O4 . 5_666 89.89(9)
N2 Mn1 O4 . 5_666 96.47(10)
N2 Mn1 O4 5_666 5_666 83.53(10)
O4 Mn1 O4 . 5_666 180.0
C10 O4 Mn1 . . 108.80(19)
C10 O4 H4 . . 107(3)
Mn1 O4 H4 . . 115(3)
C8 O3 Mn1 . . 113.5(2)
C8 O3 H3 . . 108(3)
Mn1 O3 H3 . . 113(4)
C9 N2 C11 . . 115.4(3)
C9 N2 Mn1 . . 106.7(2)
C11 N2 Mn1 . . 108.5(2)
C9 N2 H2 . . 100(2)
C11 N2 H2 . . 118(3)
Mn1 N2 H2 . . 108(2)
C2 C1 C6 . . 119.8(3)
C2 C1 C7 . . 120.0(3)
C6 C1 C7 . . 120.2(3)
C1 C2 C3 . . 121.5(3)
C1 C2 H2A . . 119.3
C3 C2 H2A . . 119.3
C3 N1 H1A . . 112(4)
C3 N1 H1B . . 119(5)
H1A N1 H1B . . 114(5)
O2 C7 O1 . . 124.2(3)
O2 C7 C1 . . 118.8(3)
O1 C7 C1 . . 117.0(3)
C4 C3 N1 . . 121.5(3)
C4 C3 C2 . . 118.2(3)
N1 C3 C2 . . 120.3(4)
C1 C6 C5 . . 119.3(4)
C1 C6 H6 . . 120.4
C5 C6 H6 . . 120.4
C5 C4 C3 . . 121.1(3)
C5 C4 H4A . . 119.5
C3 C4 H4A . . 119.5
N2 C11 C10 . . 111.6(3)
N2 C11 H11A . . 109.3
C10 C11 H11A . . 109.3
N2 C11 H11B . . 109.3
C10 C11 H11B . . 109.3
H11A C11 H11B . . 108.0
C4 C5 C6 . . 120.2(4)
C4 C5 H5 . . 119.9
C6 C5 H5 . . 119.9
O4 C10 C11 . . 110.0(3)
O4 C10 H10A . . 109.7
C11 C10 H10A . . 109.7
O4 C10 H10B . . 109.7
C11 C10 H10B . . 109.7
H10A C10 H10B . . 108.2
N2 C9 C8 . . 110.9(3)
N2 C9 H9A . . 109.4
C8 C9 H9A . . 109.4
N2 C9 H9B . . 109.4
C8 C9 H9B . . 109.4
H9A C9 H9B . . 108.0
O3 C8 C9 . . 110.4(3)
O3 C8 H8A . . 109.6
C9 C8 H8A . . 109.6
O3 C8 H8B . . 109.6
C9 C8 H8B . . 109.6
H8A C8 H8B . . 108.1

loop_
_geom_bond_atom_site_label_1
_geom_bond_atom_site_label_2
_geom_bond_site_symmetry_2
_geom_bond_distance
Mn1 O3 5_666 2.065(2)
Mn1 O3 . 2.065(2)
Mn1 N2 . 2.067(3)
Mn1 N2 5_666 2.068(3)
Mn1 O4 . 2.096(2)
Mn1 O4 5_666 2.096(2)
O4 C10 . 1.424(4)
O4 H4 . 0.99(5)
O3 C8 . 1.438(4)
O3 H3 . 0.92(6)
O1 C7 . 1.255(4)
O2 C7 . 1.251(4)
N2 C9 . 1.482(4)
N2 C11 . 1.485(4)
N2 H2 . 0.959(19)
C1 C2 . 1.383(5)
C1 C6 . 1.390(5)
C1 C7 . 1.501(4)
C2 C3 . 1.391(4)
C2 H2A . 0.9300
N1 C3 . 1.391(5)
N1 H1A . 0.97(2)
N1 H1B . 0.97(2)
C3 C4 . 1.387(5)
C6 C5 . 1.393(5)
C6 H6 . 0.9300
C4 C5 . 1.384(6)
C4 H4A . 0.9300
C11 C10 . 1.515(5)
C11 H11A . 0.9700
C11 H11B . 0.9700
C5 H5 . 0.9300
C10 H10A . 0.9700
C10 H10B . 0.9700
C9 C8 . 1.502(5)
C9 H9A . 0.9700
C9 H9B . 0.9700
C8 H8A . 0.9700
C8 H8B . 0.9700

loop_
_geom_hbond_atom_site_label_D
_geom_hbond_atom_site_label_H
_geom_hbond_atom_site_label_A
_geom_hbond_site_symmetry_A
_geom_hbond_distance_DH
_geom_hbond_distance_HA
_geom_hbond_distance_DA
_geom_hbond_angle_DHA
N2 H2 O2 4_456 0.96(3) 2.19(3) 2.965(4) 137(3)
N1 H1A O1 6_657 0.97(2) 2.05(2) 3.008(4) 170(5)
O4 H4 O2 5_666 0.99(5) 1.63(5) 2.611(3) 169(4)
O3 H3 O1 . 0.92(6) 1.65(6) 2.562(3) 173(5)

loop_
_geom_torsion_atom_site_label_1
_geom_torsion_atom_site_label_2
_geom_torsion_atom_site_label_3
_geom_torsion_atom_site_label_4
_geom_torsion
C6 C1 C2 C3 0.7(5)
C7 C1 C2 C3 -179.2(3)
C2 C1 C7 O2 166.2(3)
C6 C1 C7 O2 -13.6(5)
C2 C1 C7 O1 -14.4(5)
C6 C1 C7 O1 165.7(3)
C1 C2 C3 C4 -1.2(5)
C1 C2 C3 N1 175.9(3)
C2 C1 C6 C5 0.7(5)
C7 C1 C6 C5 -179.5(3)
N1 C3 C4 C5 -176.6(3)
C2 C3 C4 C5 0.4(5)
C9 N2 C11 C10 88.9(4)
Mn1 N2 C11 C10 -30.7(3)
C3 C4 C5 C6 0.9(6)
C1 C6 C5 C4 -1.4(5)
Mn1 O4 C10 C11 -38.9(3)
N2 C11 C10 O4 47.5(4)
C11 N2 C9 C8 -76.9(4)
Mn1 N2 C9 C8 43.7(4)
Mn1 O3 C8 C9 17.4(4)
N2 C9 C8 O3 -40.8(4)

_cod_database_fobs_code 2241606
